data_7057093
loop_
_publ_author_name
'Bose, Moumita'
'Moula, Golam'
'Begum, Ameerunisha'
'Sarkar, Sabyasachi'

_publ_section_title
;
 Synthesis and characterization of cyano and isocyano complexes of
 bis(dithiolato) molybdenum using Me3SiCN: a route to a cyanide-bridged
 multimer to a monomer
;
_journal_issue 7
_journal_name_full 'New Journal of Chemistry'
_journal_page_first 5580
_journal_paper_doi 10.1039/C8NJ00246K
_journal_volume 42
_journal_year 2018
_chemical_formula_moiety 'C53 H30 Mo2 N9 P2 S8, C8 H20 N, C6 H6, 2(C H2 Cl2), O'
_chemical_formula_sum 'C69 H60 Cl4 Mo2 N10 O P2 S8'
_chemical_formula_weight 1697.37
_space_group_IT_number 14
_space_group_name_Hall '-P 2ybc'
_space_group_name_H-M_alt 'P 1 21/c 1'
_symmetry_cell_setting monoclinic
_symmetry_space_group_name_Hall '-P 2ybc'
_symmetry_space_group_name_H-M 'P 1 21/c 1'
_atom_sites_solution_hydrogens geom
_atom_sites_solution_primary direct
_atom_sites_solution_secondary difmap
_audit_creation_method SHELXL-97
_audit_update_record
;
2012-07-13 deposited with the CCDC.
2018-02-26 downloaded from the CCDC.
;
_cell_angle_alpha 90.000(5)
_cell_angle_beta 118.266(5)
_cell_angle_gamma 90.000(5)
_cell_formula_units_Z 4
_cell_length_a 21.026(5)
_cell_length_b 19.802(5)
_cell_length_c 20.241(5)
_cell_measurement_temperature 100(2)
_cell_volume 7423(3)
_computing_cell_refinement 'SAINT (Bruker, 2002)'
_computing_data_collection 'SAINT (Bruker, 2002)'
_computing_data_reduction 'SAINT (Bruker, 2002)'
_computing_molecular_graphics ORTEP-3
_computing_publication_material SHELXL-97
_computing_structure_refinement 'SHELXL-97 (Sheldrick, 1997)'
_computing_structure_solution 'SHELXTL (Bruker, 2002)'
_diffrn_ambient_temperature 100(2)
_diffrn_measured_fraction_theta_full 0.997
_diffrn_measured_fraction_theta_max 0.997
_diffrn_measurement_device_type 'CCD area detector'
_diffrn_measurement_method 'Omega scans'
_diffrn_radiation_monochromator graphite
_diffrn_radiation_source 'fine-focus sealed tube'
_diffrn_radiation_type MoK\a
_diffrn_radiation_wavelength 0.71069
_diffrn_reflns_av_R_equivalents 0.0931
_diffrn_reflns_av_sigmaI/netI 0.1152
_diffrn_reflns_limit_h_max 26
_diffrn_reflns_limit_h_min -26
_diffrn_reflns_limit_k_max 25
_diffrn_reflns_limit_k_min -25
_diffrn_reflns_limit_l_max 25
_diffrn_reflns_limit_l_min -15
_diffrn_reflns_number 44277
_diffrn_reflns_theta_full 27.00
_diffrn_reflns_theta_max 27.00
_diffrn_reflns_theta_min 2.06
_exptl_absorpt_coefficient_mu 0.800
_exptl_absorpt_correction_T_max 0.969
_exptl_absorpt_correction_T_min 0.953
_exptl_absorpt_correction_type empirical
_exptl_absorpt_process_details 'SADABS (Bruker, 2002)'
_exptl_crystal_colour maroon
_exptl_crystal_density_diffrn 1.519
_exptl_crystal_density_method 'not measured'
_exptl_crystal_description plate
_exptl_crystal_F_000 3448
_exptl_crystal_size_max 0.06
_exptl_crystal_size_mid 0.05
_exptl_crystal_size_min 0.04
_refine_diff_density_max 1.931
_refine_diff_density_min -0.942
_refine_diff_density_rms 0.211
_refine_ls_extinction_method none
_refine_ls_goodness_of_fit_ref 1.005
_refine_ls_hydrogen_treatment constr
_refine_ls_matrix_type full
_refine_ls_number_parameters 865
_refine_ls_number_reflns 16156
_refine_ls_number_restraints 0
_refine_ls_restrained_S_all 1.005
_refine_ls_R_factor_all 0.1247
_refine_ls_R_factor_gt 0.0686
_refine_ls_shift/su_max 0.001
_refine_ls_shift/su_mean 0.000
_refine_ls_structure_factor_coef Fsqd
_refine_ls_weighting_details 'calc w=1/[\s^2^(Fo^2^)+(0.1297P)^2^+0.0000P] where P=(Fo^2^+2Fc^2^)/3'
_refine_ls_weighting_scheme calc
_refine_ls_wR_factor_gt 0.1684
_refine_ls_wR_factor_ref 0.2395
_reflns_number_gt 9652
_reflns_number_total 16156
_reflns_threshold_expression >2sigma(I)
_cod_data_source_file c8nj00246k2.cif
_cod_data_source_block 7janc
_cod_depositor_comments
;
The following automatic conversions were performed:

'_symmetry_cell_setting' value 'Monoclinic' changed to 'monoclinic'
according to
/home/data/users/saulius/crontab/automatic-downloads/rss-feeds/RSC/lib/dictionaries/cif_core.dic
dictionary named 'cif_core.dic' version 2.4.2 from 2011-04-26.

Automatic conversion script
Id: cif_fix_values 4973 2017-02-22 13:04:09Z antanas 

 Adding full bibliography for 7057091--7057093.cif.
;
_cod_original_sg_symbol_H-M P21/c
_cod_database_code 7057093

loop_
_symmetry_equiv_pos_as_xyz
'x, y, z'
'-x, y+1/2, -z+1/2'
'-x, -y, -z'
'x, -y-1/2, z-1/2'

loop_
_atom_site_label
_atom_site_type_symbol
_atom_site_fract_x
_atom_site_fract_y
_atom_site_fract_z
_atom_site_U_iso_or_equiv
_atom_site_adp_type
_atom_site_occupancy
_atom_site_symmetry_multiplicity
_atom_site_calc_flag
_atom_site_refinement_flags
C1 C 1.0079(4) -0.2630(3) 0.3711(4) 0.0312(16) Uani 1 1 d .
C2 C 0.9419(4) -0.2349(3) 0.3639(4) 0.0287(15) Uani 1 1 d .
C3 C 0.9327(3) -0.2250(3) 0.4255(4) 0.0259(14) Uani 1 1 d .
C4 C 0.9882(4) -0.2389(3) 0.4995(4) 0.0299(15) Uani 1 1 d .
C5 C 0.5602(4) -0.2775(4) 0.2386(4) 0.0374(17) Uani 1 1 d .
C6 C 0.6223(4) -0.2518(3) 0.2351(4) 0.0303(15) Uani 1 1 d .
C7 C 0.6347(4) -0.2668(4) 0.1768(4) 0.0340(16) Uani 1 1 d .
C8 C 0.5885(4) -0.3117(4) 0.1183(4) 0.0402(19) Uani 1 1 d .
C9 C 0.6799(4) -0.0146(3) 0.2670(4) 0.0270(15) Uani 1 1 d .
C10 C 0.6362(4) -0.0363(3) 0.1949(4) 0.0290(15) Uani 1 1 d .
H10 H 0.6479 -0.0763 0.1791 0.035 Uiso 1 1 calc R
C11 C 0.5760(4) -0.0014(4) 0.1453(4) 0.0421(19) Uani 1 1 d .
H11 H 0.5482 -0.0171 0.0966 0.051 Uiso 1 1 calc R
C12 C 0.5570(4) 0.0578(4) 0.1688(5) 0.0420(19) Uani 1 1 d .
H12 H 0.5162 0.0817 0.1356 0.050 Uiso 1 1 calc R
C13 C 0.5986(4) 0.0814(4) 0.2409(5) 0.0417(19) Uani 1 1 d .
H13 H 0.5860 0.1212 0.2562 0.050 Uiso 1 1 calc R
C14 C 0.6590(4) 0.0455(4) 0.2903(5) 0.0378(18) Uani 1 1 d .
H14 H 0.6863 0.0609 0.3392 0.045 Uiso 1 1 calc R
C15 C 0.7551(4) -0.0578(3) 0.4199(4) 0.0282(15) Uani 1 1 d .
C16 C 0.8151(4) -0.0459(4) 0.4882(4) 0.0331(16) Uani 1 1 d .
H16 H 0.8589 -0.0360 0.4895 0.040 Uiso 1 1 calc R
C17 C 0.8116(5) -0.0484(4) 0.5549(4) 0.0420(19) Uani 1 1 d .
H17 H 0.8523 -0.0391 0.6002 0.050 Uiso 1 1 calc R
C18 C 0.7475(5) -0.0648(4) 0.5534(5) 0.047(2) Uani 1 1 d .
H18 H 0.7449 -0.0674 0.5979 0.056 Uiso 1 1 calc R
C19 C 0.6866(5) -0.0774(4) 0.4852(5) 0.044(2) Uani 1 1 d .
H19 H 0.6432 -0.0888 0.4843 0.053 Uiso 1 1 calc R
C20 C 0.6901(4) -0.0731(4) 0.4186(4) 0.0346(17) Uani 1 1 d .
H20 H 0.6490 -0.0804 0.3730 0.042 Uiso 1 1 calc R
C21 C 0.8388(4) -0.0042(3) 0.3506(4) 0.0282(15) Uani 1 1 d .
C22 C 0.9080(4) -0.0310(4) 0.3808(4) 0.0376(18) Uani 1 1 d .
H22 H 0.9148 -0.0773 0.3885 0.045 Uiso 1 1 calc R
C23 C 0.9659(4) 0.0100(4) 0.3992(4) 0.0380(18) Uani 1 1 d .
H23 H 1.0120 -0.0086 0.4207 0.046 Uiso 1 1 calc R
C24 C 0.9579(4) 0.0769(4) 0.3869(4) 0.0373(18) Uani 1 1 d .
H24 H 0.9983 0.1041 0.4008 0.045 Uiso 1 1 calc R
C25 C 0.8915(4) 0.1046(4) 0.3544(4) 0.0388(18) Uani 1 1 d .
H25 H 0.8861 0.1507 0.3445 0.047 Uiso 1 1 calc R
C26 C 0.8318(4) 0.0650(4) 0.3359(4) 0.0372(17) Uani 1 1 d .
H26 H 0.7862 0.0845 0.3133 0.045 Uiso 1 1 calc R
C27 C 0.9630(4) 0.0488(3) 0.1581(4) 0.0290(15) Uani 1 1 d .
C28 C 1.0342(4) 0.0716(3) 0.2126(4) 0.0306(16) Uani 1 1 d .
C29 C 0.9415(4) 0.0449(3) 0.0833(4) 0.0284(15) Uani 1 1 d .
C30 C 0.9867(4) 0.0674(3) 0.0511(4) 0.0287(15) Uani 1 1 d .
C31 C 0.6729(4) 0.1202(4) 0.0718(4) 0.0325(16) Uani 1 1 d .
C32 C 0.6452(4) 0.1781(4) 0.0907(4) 0.0357(17) Uani 1 1 d .
C33 C 0.6475(4) 0.1007(3) -0.0015(4) 0.0278(15) Uani 1 1 d .
C34 C 0.5872(4) 0.1348(4) -0.0619(4) 0.0377(18) Uani 1 1 d .
C35 C 0.7573(4) -0.1082(3) -0.0770(4) 0.0264(15) Uani 1 1 d .
C36 C 0.8161(4) -0.1260(3) -0.0873(4) 0.0319(16) Uani 1 1 d .
H36 H 0.8589 -0.1396 -0.0463 0.038 Uiso 1 1 calc R
C37 C 0.8118(4) -0.1238(4) -0.1573(4) 0.0355(17) Uani 1 1 d .
H37 H 0.8508 -0.1373 -0.1637 0.043 Uiso 1 1 calc R
C38 C 0.7503(5) -0.1019(3) -0.2167(4) 0.0374(18) Uani 1 1 d .
H38 H 0.7481 -0.0997 -0.2636 0.045 Uiso 1 1 calc R
C39 C 0.6909(4) -0.0830(4) -0.2095(4) 0.0379(18) Uani 1 1 d .
H39 H 0.6491 -0.0682 -0.2511 0.046 Uiso 1 1 calc R
C40 C 0.6942(4) -0.0861(4) -0.1385(4) 0.0351(17) Uani 1 1 d .
H40 H 0.6545 -0.0736 -0.1327 0.042 Uiso 1 1 calc R
C41 C 0.6774(4) -0.1462(3) -0.0028(4) 0.0282(15) Uani 1 1 d .
C42 C 0.6534(4) -0.2029(4) -0.0480(4) 0.0387(18) Uani 1 1 d .
H42 H 0.6800 -0.2192 -0.0705 0.046 Uiso 1 1 calc R
C43 C 0.5919(4) -0.2353(4) -0.0602(4) 0.044(2) Uani 1 1 d .
H43 H 0.5775 -0.2744 -0.0892 0.052 Uiso 1 1 calc R
C44 C 0.5514(4) -0.2099(4) -0.0292(5) 0.047(2) Uani 1 1 d .
H44 H 0.5093 -0.2319 -0.0372 0.056 Uiso 1 1 calc R
C45 C 0.5726(4) -0.1516(4) 0.0139(4) 0.0383(18) Uani 1 1 d .
H45 H 0.5443 -0.1345 0.0341 0.046 Uiso 1 1 calc R
C46 C 0.6345(4) -0.1194(4) 0.0268(4) 0.0304(15) Uani 1 1 d .
H46 H 0.6483 -0.0799 0.0550 0.037 Uiso 1 1 calc R
C47 C 0.8326(4) -0.1695(3) 0.0701(4) 0.0252(14) Uani 1 1 d .
C48 C 0.8170(4) -0.2376(4) 0.0755(4) 0.0350(17) Uani 1 1 d .
H48 H 0.7694 -0.2526 0.0512 0.042 Uiso 1 1 calc R
C49 C 0.8727(4) -0.2829(4) 0.1173(4) 0.0383(18) Uani 1 1 d .
H49 H 0.8620 -0.3282 0.1196 0.046 Uiso 1 1 calc R
C50 C 0.9438(4) -0.2610(4) 0.1553(4) 0.0372(18) Uani 1 1 d .
H50 H 0.9805 -0.2912 0.1836 0.045 Uiso 1 1 calc R
C51 C 0.9598(4) -0.1940(4) 0.1509(4) 0.0385(18) Uani 1 1 d .
H51 H 1.0073 -0.1789 0.1752 0.046 Uiso 1 1 calc R
C52 C 0.9041(4) -0.1499(4) 0.1099(4) 0.0356(17) Uani 1 1 d .
H52 H 0.9152 -0.1045 0.1089 0.043 Uiso 1 1 calc R
C53 C 1.1454(5) -0.1301(5) 0.4130(4) 0.050(2) Uani 1 1 d .
H53A H 1.1576 -0.1758 0.4058 0.060 Uiso 1 1 calc R
H53B H 1.1874 -0.1018 0.4266 0.060 Uiso 1 1 calc R
C54 C 1.3793(5) -0.1786(4) 0.5459(5) 0.055(2) Uani 1 1 d .
H54A H 1.4144 -0.1886 0.5974 0.066 Uiso 1 1 calc R
H54B H 1.4007 -0.1897 0.5141 0.066 Uiso 1 1 calc R
C55 C 1.1473(4) -0.1335(4) 0.1784(5) 0.045(2) Uani 1 1 d .
H55A H 1.1134 -0.1589 0.1350 0.054 Uiso 1 1 calc R
H55B H 1.1414 -0.1482 0.2209 0.054 Uiso 1 1 calc R
C56 C 1.1280(5) -0.0612(5) 0.1649(5) 0.055(2) Uani 1 1 d .
H56A H 1.0794 -0.0550 0.1564 0.082 Uiso 1 1 calc R
H56B H 1.1316 -0.0463 0.1216 0.082 Uiso 1 1 calc R
H56C H 1.1604 -0.0354 0.2079 0.082 Uiso 1 1 calc R
C57 C 1.2323(4) -0.1361(4) 0.1237(4) 0.0429(19) Uani 1 1 d .
H57A H 1.2251 -0.0882 0.1127 0.052 Uiso 1 1 calc R
H57B H 1.2817 -0.1467 0.1359 0.052 Uiso 1 1 calc R
C58 C 1.1816(5) -0.1753(4) 0.0534(4) 0.048(2) Uani 1 1 d .
H58A H 1.1912 -0.1632 0.0130 0.073 Uiso 1 1 calc R
H58B H 1.1325 -0.1644 0.0399 0.073 Uiso 1 1 calc R
H58C H 1.1893 -0.2228 0.0630 0.073 Uiso 1 1 calc R
C59 C 1.2768(5) -0.1090(4) 0.2537(5) 0.051(2) Uani 1 1 d .
H59A H 1.2703 -0.0624 0.2371 0.061 Uiso 1 1 calc R
H59B H 1.3244 -0.1232 0.2624 0.061 Uiso 1 1 calc R
C60 C 1.2743(5) -0.1127(5) 0.3283(5) 0.061(3) Uani 1 1 d .
H60A H 1.3116 -0.0846 0.3648 0.092 Uiso 1 1 calc R
H60B H 1.2816 -0.1585 0.3458 0.092 Uiso 1 1 calc R
H60C H 1.2281 -0.0972 0.3208 0.092 Uiso 1 1 calc R
C61 C 1.2316(6) -0.2232(5) 0.2115(6) 0.065(3) Uani 1 1 d .
H61A H 1.1896 -0.2471 0.1743 0.078 Uiso 1 1 calc R
H61B H 1.2331 -0.2297 0.2597 0.078 Uiso 1 1 calc R
C62 C 1.2998(6) -0.2554(5) 0.2147(6) 0.080(3) Uani 1 1 d .
H62A H 1.3016 -0.3024 0.2271 0.120 Uiso 1 1 calc R
H62B H 1.3419 -0.2330 0.2523 0.120 Uiso 1 1 calc R
H62C H 1.2982 -0.2508 0.1668 0.120 Uiso 1 1 calc R
C63 C 1.4811(6) -0.0155(7) 0.3745(7) 0.079(3) Uani 1 1 d .
H63 H 1.4844 0.0210 0.4050 0.095 Uiso 1 1 calc R
C64 C 1.4702(6) -0.0761(9) 0.3926(6) 0.090(4) Uani 1 1 d .
H64 H 1.4638 -0.0818 0.4346 0.108 Uiso 1 1 calc R
C65 C 1.4681(6) -0.1312(7) 0.3512(9) 0.089(4) Uani 1 1 d .
H65 H 1.4618 -0.1745 0.3651 0.107 Uiso 1 1 calc R
C66 C 1.4756(6) -0.1202(6) 0.2873(7) 0.078(3) Uani 1 1 d .
H66 H 1.4741 -0.1569 0.2580 0.093 Uiso 1 1 calc R
C67 C 1.4849(5) -0.0585(6) 0.2670(6) 0.069(3) Uani 1 1 d .
H67 H 1.4894 -0.0515 0.2240 0.082 Uiso 1 1 calc R
C68 C 1.4876(6) -0.0053(5) 0.3123(7) 0.070(3) Uani 1 1 d .
H68 H 1.4940 0.0384 0.2996 0.084 Uiso 1 1 calc R
C69 C 0.7838(3) -0.1026(3) 0.2079(3) 0.0177(12) Uani 1 1 d .
N1 N 1.0598(4) -0.2857(3) 0.3744(4) 0.0430(16) Uani 1 1 d .
N2 N 1.0351(3) -0.2491(3) 0.5587(4) 0.0364(14) Uani 1 1 d .
N3 N 0.5118(4) -0.2997(4) 0.2422(4) 0.0507(18) Uani 1 1 d .
N4 N 0.5518(5) -0.3477(4) 0.0723(4) 0.063(2) Uani 1 1 d .
N5 N 1.0907(3) 0.0877(3) 0.2546(4) 0.0391(15) Uani 1 1 d .
N6 N 1.0181(4) 0.0865(3) 0.0222(3) 0.0389(15) Uani 1 1 d .
N7 N 0.6264(4) 0.2275(4) 0.1070(4) 0.0488(18) Uani 1 1 d .
N8 N 0.5378(4) 0.1608(4) -0.1090(4) 0.0473(17) Uani 1 1 d .
N9 N 1.2223(4) -0.1508(3) 0.1934(4) 0.0387(15) Uani 1 1 d .
N10 N 0.7883(3) -0.0668(3) 0.1669(3) 0.0313(13) Uani 1 1 d .
P1 P 0.76135(9) -0.05907(8) 0.33240(9) 0.0242(4) Uani 1 1 d .
P2 P 0.76287(10) -0.10835(9) 0.01600(10) 0.0254(4) Uani 1 1 d .
S1 S 0.87703(9) -0.21364(9) 0.27564(9) 0.0288(4) Uani 1 1 d .
S2 S 0.85134(9) -0.19117(8) 0.41340(9) 0.0264(4) Uani 1 1 d .
S3 S 0.68196(9) -0.20127(9) 0.30810(9) 0.0272(4) Uani 1 1 d .
S4 S 0.71084(10) -0.23520(9) 0.17462(10) 0.0312(4) Uani 1 1 d .
S5 S 0.74482(10) 0.07844(9) 0.14245(10) 0.0326(4) Uani 1 1 d .
S6 S 0.69304(9) 0.03948(9) -0.02404(9) 0.0283(4) Uani 1 1 d .
S7 S 0.90264(10) 0.02927(9) 0.19131(9) 0.0295(4) Uani 1 1 d .
S8 S 0.85709(9) 0.01583(9) 0.02208(9) 0.0277(4) Uani 1 1 d .
Cl1 Cl 1.07234(15) -0.10015(13) 0.32769(13) 0.0662(7) Uani 1 1 d .
Cl2 Cl 1.12225(13) -0.12922(11) 0.48561(13) 0.0547(6) Uani 1 1 d .
Cl3 Cl 1.30078(14) -0.22870(13) 0.51975(16) 0.0662(7) Uani 1 1 d .
Cl4 Cl 1.35825(15) -0.09303(13) 0.53752(15) 0.0692(7) Uani 1 1 d .
Mo1 Mo 0.77740(3) -0.17185(3) 0.28470(3) 0.02264(16) Uani 1 1 d .
Mo2 Mo 0.79150(3) 0.00171(3) 0.08692(3) 0.02392(16) Uani 1 1 d .
O1 O 1.1548(6) -0.2734(6) 0.3041(7) 0.156(4) Uani 1 1 d .

loop_
_atom_site_aniso_label
_atom_site_aniso_U_11
_atom_site_aniso_U_22
_atom_site_aniso_U_33
_atom_site_aniso_U_23
_atom_site_aniso_U_13
_atom_site_aniso_U_12
C1 0.036(4) 0.025(4) 0.032(4) 0.002(3) 0.015(3) 0.008(3)
C2 0.029(4) 0.023(3) 0.033(4) 0.000(3) 0.014(3) -0.003(3)
C3 0.023(3) 0.028(3) 0.023(3) 0.000(3) 0.009(3) -0.003(3)
C4 0.031(4) 0.028(4) 0.033(4) 0.006(3) 0.017(4) 0.000(3)
C5 0.036(4) 0.037(4) 0.034(4) 0.001(3) 0.012(4) -0.005(4)
C6 0.029(4) 0.022(3) 0.034(4) 0.003(3) 0.010(3) 0.001(3)
C7 0.038(4) 0.031(4) 0.031(4) 0.003(3) 0.015(3) -0.001(3)
C8 0.046(5) 0.045(5) 0.029(4) -0.002(3) 0.017(4) -0.013(4)
C9 0.028(4) 0.027(3) 0.032(4) 0.007(3) 0.019(3) 0.004(3)
C10 0.028(4) 0.026(3) 0.033(4) 0.003(3) 0.014(3) 0.001(3)
C11 0.036(4) 0.057(5) 0.027(4) 0.010(4) 0.009(3) 0.002(4)
C12 0.023(4) 0.049(5) 0.049(5) 0.017(4) 0.014(4) 0.010(4)
C13 0.035(4) 0.034(4) 0.063(6) 0.013(4) 0.029(4) 0.011(3)
C14 0.036(4) 0.032(4) 0.048(5) 0.001(3) 0.023(4) 0.003(3)
C15 0.035(4) 0.025(3) 0.026(4) 0.002(3) 0.016(3) 0.006(3)
C16 0.034(4) 0.032(4) 0.026(4) 0.000(3) 0.009(3) 0.002(3)
C17 0.049(5) 0.040(4) 0.030(4) -0.002(3) 0.013(4) 0.000(4)
C18 0.071(6) 0.043(5) 0.035(5) 0.000(4) 0.033(5) 0.011(4)
C19 0.055(5) 0.046(5) 0.049(5) 0.004(4) 0.038(5) 0.011(4)
C20 0.031(4) 0.040(4) 0.034(4) -0.001(3) 0.017(3) 0.000(3)
C21 0.031(4) 0.025(3) 0.024(4) -0.003(3) 0.009(3) -0.007(3)
C22 0.028(4) 0.034(4) 0.048(5) 0.007(3) 0.015(4) 0.002(3)
C23 0.024(4) 0.040(4) 0.044(5) 0.000(3) 0.012(4) -0.001(3)
C24 0.031(4) 0.041(4) 0.034(4) -0.001(3) 0.010(3) -0.014(3)
C25 0.033(4) 0.027(4) 0.051(5) -0.002(3) 0.015(4) -0.004(3)
C26 0.045(5) 0.033(4) 0.030(4) 0.001(3) 0.015(4) 0.001(4)
C27 0.035(4) 0.027(3) 0.026(4) -0.003(3) 0.015(3) 0.002(3)
C28 0.036(4) 0.032(4) 0.029(4) 0.004(3) 0.019(4) 0.004(3)
C29 0.033(4) 0.027(4) 0.026(4) 0.001(3) 0.015(3) 0.004(3)
C30 0.022(4) 0.031(4) 0.024(4) 0.000(3) 0.004(3) 0.003(3)
C31 0.034(4) 0.031(4) 0.033(4) 0.000(3) 0.017(3) 0.001(3)
C32 0.033(4) 0.037(4) 0.033(4) -0.001(3) 0.012(3) 0.000(3)
C33 0.027(4) 0.027(3) 0.031(4) 0.004(3) 0.016(3) 0.002(3)
C34 0.046(5) 0.035(4) 0.039(4) -0.007(3) 0.025(4) 0.000(4)
C35 0.030(4) 0.025(3) 0.025(4) -0.006(3) 0.014(3) -0.014(3)
C36 0.044(4) 0.023(3) 0.032(4) -0.003(3) 0.021(4) -0.004(3)
C37 0.044(5) 0.033(4) 0.035(4) -0.006(3) 0.023(4) -0.007(3)
C38 0.062(5) 0.025(4) 0.030(4) -0.005(3) 0.026(4) -0.010(4)
C39 0.043(5) 0.036(4) 0.031(4) 0.000(3) 0.014(4) -0.006(4)
C40 0.041(5) 0.038(4) 0.027(4) -0.006(3) 0.017(4) -0.003(3)
C41 0.031(4) 0.031(4) 0.019(3) 0.007(3) 0.009(3) -0.006(3)
C42 0.046(5) 0.037(4) 0.038(4) 0.003(3) 0.024(4) -0.007(4)
C43 0.048(5) 0.044(5) 0.040(5) -0.012(4) 0.022(4) -0.015(4)
C44 0.024(4) 0.052(5) 0.049(5) 0.014(4) 0.005(4) -0.015(4)
C45 0.025(4) 0.049(5) 0.038(4) 0.008(4) 0.013(3) -0.001(3)
C46 0.027(4) 0.031(4) 0.029(4) 0.004(3) 0.010(3) 0.001(3)
C47 0.033(4) 0.025(3) 0.023(3) 0.002(3) 0.017(3) 0.004(3)
C48 0.037(4) 0.035(4) 0.038(4) -0.005(3) 0.021(4) 0.000(3)
C49 0.057(5) 0.029(4) 0.034(4) 0.002(3) 0.026(4) 0.005(4)
C50 0.044(5) 0.038(4) 0.033(4) 0.005(3) 0.021(4) 0.013(4)
C51 0.037(4) 0.046(5) 0.035(4) 0.006(3) 0.020(4) 0.002(4)
C52 0.044(5) 0.027(4) 0.039(4) 0.002(3) 0.023(4) 0.004(3)
C53 0.050(5) 0.056(5) 0.044(5) -0.004(4) 0.023(4) 0.000(4)
C54 0.046(5) 0.058(6) 0.063(6) -0.003(5) 0.027(5) 0.006(4)
C55 0.031(4) 0.052(5) 0.059(5) -0.009(4) 0.026(4) -0.002(4)
C56 0.053(6) 0.064(6) 0.048(5) -0.001(4) 0.025(5) 0.007(5)
C57 0.047(5) 0.042(5) 0.044(5) 0.006(4) 0.025(4) 0.002(4)
C58 0.064(6) 0.042(5) 0.040(5) -0.001(4) 0.025(4) -0.002(4)
C59 0.041(5) 0.054(5) 0.062(6) 0.013(4) 0.028(5) 0.011(4)
C60 0.059(6) 0.083(7) 0.040(5) -0.010(5) 0.022(5) 0.002(5)
C61 0.087(8) 0.046(5) 0.061(6) 0.007(5) 0.034(6) 0.004(5)
C62 0.110(10) 0.066(7) 0.066(7) 0.021(5) 0.044(7) 0.045(7)
C63 0.049(7) 0.114(11) 0.061(7) -0.013(7) 0.015(6) -0.011(6)
C64 0.051(7) 0.145(13) 0.052(7) 0.051(8) 0.005(5) -0.001(8)
C65 0.048(7) 0.069(8) 0.130(12) 0.048(8) 0.026(7) 0.018(6)
C66 0.066(7) 0.060(7) 0.114(10) 0.001(7) 0.048(7) 0.006(6)
C67 0.052(6) 0.093(9) 0.071(7) 0.004(6) 0.037(6) -0.011(6)
C68 0.055(7) 0.061(7) 0.095(9) -0.009(6) 0.036(6) -0.016(5)
C69 0.021(3) 0.021(3) 0.016(3) 0.002(2) 0.013(3) -0.002(3)
N1 0.040(4) 0.043(4) 0.046(4) -0.002(3) 0.020(3) 0.002(3)
N2 0.034(4) 0.041(4) 0.035(4) 0.002(3) 0.016(3) 0.000(3)
N3 0.040(4) 0.054(4) 0.054(5) 0.006(3) 0.018(4) -0.012(4)
N4 0.078(6) 0.063(5) 0.042(4) -0.015(4) 0.023(4) -0.037(5)
N5 0.029(4) 0.044(4) 0.039(4) 0.000(3) 0.011(3) -0.007(3)
N6 0.043(4) 0.048(4) 0.036(4) 0.003(3) 0.026(3) -0.008(3)
N7 0.036(4) 0.055(5) 0.046(4) -0.010(3) 0.012(3) 0.008(3)
N8 0.034(4) 0.050(4) 0.048(4) 0.011(3) 0.012(3) 0.013(3)
N9 0.045(4) 0.031(3) 0.039(4) 0.002(3) 0.019(3) 0.002(3)
N10 0.029(3) 0.032(3) 0.035(3) -0.006(3) 0.017(3) -0.001(3)
P1 0.0260(9) 0.0226(8) 0.0230(9) 0.0015(7) 0.0109(7) 0.0001(7)
P2 0.0271(9) 0.0251(9) 0.0263(9) -0.0005(7) 0.0146(8) -0.0022(7)
S1 0.0300(9) 0.0339(9) 0.0248(9) 0.0019(7) 0.0149(8) 0.0047(8)
S2 0.0297(9) 0.0278(9) 0.0226(8) 0.0035(7) 0.0132(7) 0.0024(7)
S3 0.0289(9) 0.0285(9) 0.0268(9) 0.0021(7) 0.0153(8) -0.0027(7)
S4 0.0367(10) 0.0311(9) 0.0270(9) -0.0015(7) 0.0160(8) -0.0051(8)
S5 0.0371(10) 0.0335(10) 0.0288(9) 0.0000(7) 0.0170(8) 0.0067(8)
S6 0.0305(9) 0.0296(9) 0.0246(9) 0.0016(7) 0.0128(8) 0.0015(7)
S7 0.0337(10) 0.0331(9) 0.0226(9) -0.0010(7) 0.0141(8) -0.0013(8)
S8 0.0299(9) 0.0304(9) 0.0239(9) -0.0001(7) 0.0136(8) -0.0041(7)
Cl1 0.0734(17) 0.0716(16) 0.0463(14) -0.0017(12) 0.0224(12) 0.0018(14)
Cl2 0.0707(16) 0.0482(12) 0.0546(14) -0.0014(10) 0.0375(12) -0.0007(11)
Cl3 0.0566(15) 0.0608(15) 0.0871(19) 0.0083(13) 0.0389(14) 0.0084(12)
Cl4 0.0829(19) 0.0539(14) 0.0705(17) -0.0125(12) 0.0360(15) 0.0023(13)
Mo1 0.0244(3) 0.0224(3) 0.0222(3) 0.0012(2) 0.0119(2) -0.0002(2)
Mo2 0.0282(3) 0.0239(3) 0.0219(3) 0.0009(2) 0.0137(3) -0.0007(2)
O1 0.139(10) 0.132(10) 0.188(12) -0.041(8) 0.070(9) 0.005(8)

loop_
_atom_type_symbol
_atom_type_description
_atom_type_scat_dispersion_real
_atom_type_scat_dispersion_imag
_atom_type_scat_source
C C 0.0033 0.0016 'International Tables Vol C Tables 4.2.6.8 and 6.1.1.4'
H H 0.0000 0.0000 'International Tables Vol C Tables 4.2.6.8 and 6.1.1.4'
N N 0.0061 0.0033 'International Tables Vol C Tables 4.2.6.8 and 6.1.1.4'
P P 0.1023 0.0942 'International Tables Vol C Tables 4.2.6.8 and 6.1.1.4'
S S 0.1246 0.1234 'International Tables Vol C Tables 4.2.6.8 and 6.1.1.4'
Cl Cl 0.1484 0.1585 'International Tables Vol C Tables 4.2.6.8 and 6.1.1.4'
Mo Mo -1.6832 0.6857 'International Tables Vol C Tables 4.2.6.8 and 6.1.1.4'
O O 0.0106 0.0060 'International Tables Vol C Tables 4.2.6.8 and 6.1.1.4'

loop_
_geom_angle_atom_site_label_1
_geom_angle_atom_site_label_2
_geom_angle_atom_site_label_3
_geom_angle
N1 C1 C2 177.8(8)
C3 C2 C1 120.7(6)
C3 C2 S1 122.2(5)
C1 C2 S1 117.1(5)
C2 C3 C4 122.3(6)
C2 C3 S2 118.7(5)
C4 C3 S2 118.9(5)
N2 C4 C3 177.4(7)
N3 C5 C6 178.0(9)
C7 C6 C5 121.3(7)
C7 C6 S3 120.6(6)
C5 C6 S3 118.1(5)
C6 C7 C8 121.5(7)
C6 C7 S4 120.1(6)
C8 C7 S4 118.3(6)
N4 C8 C7 179.3(9)
C10 C9 C14 117.2(6)
C10 C9 P1 123.1(5)
C14 C9 P1 119.7(6)
C11 C10 C9 122.7(7)
C11 C10 H10 118.7
C9 C10 H10 118.7
C10 C11 C12 119.2(7)
C10 C11 H11 120.4
C12 C11 H11 120.4
C13 C12 C11 120.4(7)
C13 C12 H12 119.8
C11 C12 H12 119.8
C12 C13 C14 119.7(7)
C12 C13 H13 120.1
C14 C13 H13 120.1
C13 C14 C9 120.8(8)
C13 C14 H14 119.6
C9 C14 H14 119.6
C16 C15 C20 118.7(6)
C16 C15 P1 121.3(5)
C20 C15 P1 119.8(5)
C15 C16 C17 121.6(7)
C15 C16 H16 119.2
C17 C16 H16 119.2
C18 C17 C16 119.4(7)
C18 C17 H17 120.3
C16 C17 H17 120.3
C17 C18 C19 119.9(7)
C17 C18 H18 120.1
C19 C18 H18 120.1
C20 C19 C18 120.3(8)
C20 C19 H19 119.8
C18 C19 H19 119.8
C15 C20 C19 120.0(7)
C15 C20 H20 120.0
C19 C20 H20 120.0
C22 C21 C26 116.9(7)
C22 C21 P1 120.3(5)
C26 C21 P1 122.8(6)
C23 C22 C21 120.5(7)
C23 C22 H22 119.8
C21 C22 H22 119.8
C24 C23 C22 121.4(7)
C24 C23 H23 119.3
C22 C23 H23 119.3
C23 C24 C25 120.2(7)
C23 C24 H24 119.9
C25 C24 H24 119.9
C24 C25 C26 120.2(7)
C24 C25 H25 119.9
C26 C25 H25 119.9
C25 C26 C21 120.8(7)
C25 C26 H26 119.6
C21 C26 H26 119.6
C29 C27 C28 123.0(6)
C29 C27 S7 119.9(5)
C28 C27 S7 117.0(5)
N5 C28 C27 177.8(8)
C27 C29 C30 122.5(6)
C27 C29 S8 120.5(5)
C30 C29 S8 116.9(5)
N6 C30 C29 175.6(8)
C33 C31 C32 121.3(7)
C33 C31 S5 120.0(5)
C32 C31 S5 118.4(6)
N7 C32 C31 175.7(8)
C31 C33 C34 121.2(6)
C31 C33 S6 120.0(5)
C34 C33 S6 118.5(5)
N8 C34 C33 177.5(9)
C36 C35 C40 118.8(6)
C36 C35 P2 121.7(5)
C40 C35 P2 119.4(5)
C37 C36 C35 121.1(7)
C37 C36 H36 119.5
C35 C36 H36 119.5
C38 C37 C36 119.6(7)
C38 C37 H37 120.2
C36 C37 H37 120.2
C37 C38 C39 121.8(7)
C37 C38 H38 119.1
C39 C38 H38 119.1
C38 C39 C40 119.2(7)
C38 C39 H39 120.4
C40 C39 H39 120.4
C35 C40 C39 119.5(7)
C35 C40 H40 120.2
C39 C40 H40 120.2
C42 C41 C46 118.8(6)
C42 C41 P2 119.3(5)
C46 C41 P2 121.9(5)
C43 C42 C41 121.4(7)
C43 C42 H42 119.3
C41 C42 H42 119.3
C42 C43 C44 119.2(7)
C42 C43 H43 120.4
C44 C43 H43 120.4
C43 C44 C45 120.7(7)
C43 C44 H44 119.6
C45 C44 H44 119.6
C46 C45 C44 120.2(7)
C46 C45 H45 119.9
C44 C45 H45 119.9
C45 C46 C41 119.5(7)
C45 C46 H46 120.2
C41 C46 H46 120.2
C52 C47 C48 117.0(6)
C52 C47 P2 120.5(5)
C48 C47 P2 122.5(5)
C49 C48 C47 120.3(7)
C49 C48 H48 119.8
C47 C48 H48 119.8
C50 C49 C48 120.5(7)
C50 C49 H49 119.7
C48 C49 H49 119.7
C51 C50 C49 119.7(7)
C51 C50 H50 120.1
C49 C50 H50 120.1
C52 C51 C50 118.9(8)
C52 C51 H51 120.5
C50 C51 H51 120.5
C51 C52 C47 123.4(7)
C51 C52 H52 118.3
C47 C52 H52 118.3
Cl2 C53 Cl1 110.8(5)
Cl2 C53 H53A 109.5
Cl1 C53 H53A 109.5
Cl2 C53 H53B 109.5
Cl1 C53 H53B 109.5
H53A C53 H53B 108.1
Cl4 C54 Cl3 110.9(5)
Cl4 C54 H54A 109.5
Cl3 C54 H54A 109.5
Cl4 C54 H54B 109.5
Cl3 C54 H54B 109.5
H54A C54 H54B 108.0
C56 C55 N9 115.5(7)
C56 C55 H55A 108.4
N9 C55 H55A 108.4
C56 C55 H55B 108.4
N9 C55 H55B 108.4
H55A C55 H55B 107.5
C55 C56 H56A 109.5
C55 C56 H56B 109.5
H56A C56 H56B 109.5
C55 C56 H56C 109.5
H56A C56 H56C 109.5
H56B C56 H56C 109.5
C58 C57 N9 114.7(6)
C58 C57 H57A 108.6
N9 C57 H57A 108.6
C58 C57 H57B 108.6
N9 C57 H57B 108.6
H57A C57 H57B 107.6
C57 C58 H58A 109.5
C57 C58 H58B 109.5
H58A C58 H58B 109.5
C57 C58 H58C 109.5
H58A C58 H58C 109.5
H58B C58 H58C 109.5
N9 C59 C60 114.4(7)
N9 C59 H59A 108.7
C60 C59 H59A 108.7
N9 C59 H59B 108.7
C60 C59 H59B 108.7
H59A C59 H59B 107.6
C59 C60 H60A 109.5
C59 C60 H60B 109.5
H60A C60 H60B 109.5
C59 C60 H60C 109.5
H60A C60 H60C 109.5
H60B C60 H60C 109.5
N9 C61 C62 115.1(8)
N9 C61 H61A 108.5
C62 C61 H61A 108.5
N9 C61 H61B 108.5
C62 C61 H61B 108.5
H61A C61 H61B 107.5
C61 C62 H62A 109.5
C61 C62 H62B 109.5
H62A C62 H62B 109.5
C61 C62 H62C 109.5
H62A C62 H62C 109.5
H62B C62 H62C 109.5
C64 C63 C68 120.5(13)
C64 C63 H63 119.7
C68 C63 H63 119.7
C63 C64 C65 121.6(12)
C63 C64 H64 119.2
C65 C64 H64 119.2
C64 C65 C66 117.3(11)
C64 C65 H65 121.3
C66 C65 H65 121.3
C67 C66 C65 121.9(12)
C67 C66 H66 119.1
C65 C66 H66 119.1
C66 C67 C68 117.4(11)
C66 C67 H67 121.3
C68 C67 H67 121.3
C63 C68 C67 121.2(11)
C63 C68 H68 119.4
C67 C68 H68 119.4
N10 C69 Mo1 178.3(6)
C59 N9 C61 112.4(7)
C59 N9 C55 111.8(6)
C61 N9 C55 106.1(7)
C59 N9 C57 105.2(6)
C61 N9 C57 110.5(6)
C55 N9 C57 110.9(6)
C69 N10 Mo2 177.3(5)
C9 P1 C15 102.8(3)
C9 P1 C21 107.4(3)
C15 P1 C21 105.0(3)
C9 P1 Mo1 113.6(2)
C15 P1 Mo1 117.8(2)
C21 P1 Mo1 109.5(2)
C41 P2 C47 106.7(3)
C41 P2 C35 102.1(3)
C47 P2 C35 105.2(3)
C41 P2 Mo2 115.0(2)
C47 P2 Mo2 109.1(2)
C35 P2 Mo2 117.8(2)
C2 S1 Mo1 107.8(2)
C3 S2 Mo1 108.0(2)
C6 S3 Mo1 108.4(2)
C7 S4 Mo1 108.0(3)
C31 S5 Mo2 108.3(2)
C33 S6 Mo2 108.6(2)
C27 S7 Mo2 107.5(2)
C29 S8 Mo2 108.7(2)
C69 Mo1 S1 78.56(16)
C69 Mo1 S3 131.72(17)
S1 Mo1 S3 144.33(7)
C69 Mo1 S2 132.76(17)
S1 Mo1 S2 83.24(6)
S3 Mo1 S2 85.16(6)
C69 Mo1 S4 82.34(17)
S1 Mo1 S4 83.70(7)
S3 Mo1 S4 82.92(6)
S2 Mo1 S4 138.38(7)
C69 Mo1 P1 76.97(16)
S1 Mo1 P1 129.16(6)
S3 Mo1 P1 81.95(6)
S2 Mo1 P1 81.82(6)
S4 Mo1 P1 135.06(7)
N10 Mo2 S8 137.96(16)
N10 Mo2 S6 126.77(16)
S8 Mo2 S6 84.93(7)
N10 Mo2 S7 80.85(16)
S8 Mo2 S7 82.93(6)
S6 Mo2 S7 146.85(7)
N10 Mo2 S5 83.04(15)
S8 Mo2 S5 132.98(7)
S6 Mo2 S5 82.71(7)
S7 Mo2 S5 83.30(7)
N10 Mo2 P2 78.33(16)
S8 Mo2 P2 80.11(6)
S6 Mo2 P2 82.29(6)
S7 Mo2 P2 125.39(6)
S5 Mo2 P2 141.81(7)

loop_
_geom_bond_atom_site_label_1
_geom_bond_atom_site_label_2
_geom_bond_distance
C1 N1 1.153(9)
C1 C2 1.437(9)
C2 C3 1.364(9)
C2 S1 1.709(7)
C3 C4 1.423(9)
C3 S2 1.743(7)
C4 N2 1.153(9)
C5 N3 1.142(9)
C5 C6 1.433(10)
C6 C7 1.356(9)
C6 S3 1.733(7)
C7 C8 1.430(10)
C7 S4 1.740(7)
C8 N4 1.136(10)
C9 C10 1.374(10)
C9 C14 1.424(9)
C9 P1 1.820(7)
C10 C11 1.374(10)
C10 H10 0.9300
C11 C12 1.392(11)
C11 H11 0.9300
C12 C13 1.379(11)
C12 H12 0.9300
C13 C14 1.384(10)
C13 H13 0.9300
C14 H14 0.9300
C15 C16 1.380(10)
C15 C20 1.387(9)
C15 P1 1.837(7)
C16 C17 1.387(10)
C16 H16 0.9300
C17 C18 1.371(11)
C17 H17 0.9300
C18 C19 1.391(12)
C18 H18 0.9300
C19 C20 1.388(10)
C19 H19 0.9300
C20 H20 0.9300
C21 C22 1.389(10)
C21 C26 1.394(9)
C21 P1 1.844(7)
C22 C23 1.361(10)
C22 H22 0.9300
C23 C24 1.343(10)
C23 H23 0.9300
C24 C25 1.345(10)
C24 H24 0.9300
C25 C26 1.374(10)
C25 H25 0.9300
C26 H26 0.9300
C27 C29 1.361(9)
C27 C28 1.448(10)
C27 S7 1.739(7)
C28 N5 1.131(9)
C29 C30 1.453(9)
C29 S8 1.713(7)
C30 N6 1.135(8)
C31 C33 1.373(9)
C31 C32 1.417(10)
C31 S5 1.723(7)
C32 N7 1.161(9)
C33 C34 1.446(10)
C33 S6 1.734(7)
C34 N8 1.146(10)
C35 C36 1.392(9)
C35 C40 1.393(10)
C35 P2 1.829(7)
C36 C37 1.376(9)
C36 H36 0.9300
C37 C38 1.354(11)
C37 H37 0.9300
C38 C39 1.375(10)
C38 H38 0.9300
C39 C40 1.407(9)
C39 H39 0.9300
C40 H40 0.9300
C41 C42 1.385(10)
C41 C46 1.402(9)
C41 P2 1.812(7)
C42 C43 1.357(10)
C42 H42 0.9300
C43 C44 1.370(11)
C43 H43 0.9300
C44 C45 1.387(11)
C44 H44 0.9300
C45 C46 1.360(9)
C45 H45 0.9300
C46 H46 0.9300
C47 C52 1.383(10)
C47 C48 1.403(9)
C47 P2 1.815(7)
C48 C49 1.397(10)
C48 H48 0.9300
C49 C50 1.389(11)
C49 H49 0.9300
C50 C51 1.382(10)
C50 H50 0.9300
C51 C52 1.380(10)
C51 H51 0.9300
C52 H52 0.9300
C53 Cl2 1.753(8)
C53 Cl1 1.783(9)
C53 H53A 0.9700
C53 H53B 0.9700
C54 Cl4 1.738(9)
C54 Cl3 1.779(9)
C54 H54A 0.9700
C54 H54B 0.9700
C55 C56 1.477(11)
C55 N9 1.497(9)
C55 H55A 0.9700
C55 H55B 0.9700
C56 H56A 0.9600
C56 H56B 0.9600
C56 H56C 0.9600
C57 C58 1.525(11)
C57 N9 1.549(9)
C57 H57A 0.9700
C57 H57B 0.9700
C58 H58A 0.9600
C58 H58B 0.9600
C58 H58C 0.9600
C59 N9 1.471(10)
C59 C60 1.537(11)
C59 H59A 0.9700
C59 H59B 0.9700
C60 H60A 0.9600
C60 H60B 0.9600
C60 H60C 0.9600
C61 N9 1.471(10)
C61 C62 1.541(13)
C61 H61A 0.9700
C61 H61B 0.9700
C62 H62A 0.9600
C62 H62B 0.9600
C62 H62C 0.9600
C63 C64 1.306(16)
C63 C68 1.344(15)
C63 H63 0.9300
C64 C65 1.364(17)
C64 H64 0.9300
C65 C66 1.393(16)
C65 H65 0.9300
C66 C67 1.333(14)
C66 H66 0.9300
C67 C68 1.380(14)
C67 H67 0.9300
C68 H68 0.9300
C69 N10 1.129(8)
C69 Mo1 2.125(6)
N10 Mo2 2.137(6)
P1 Mo1 2.5183(18)
P2 Mo2 2.5208(19)
S1 Mo1 2.3389(18)
S2 Mo1 2.3481(18)
S3 Mo1 2.3434(18)
S4 Mo1 2.3544(19)
S5 Mo2 2.3623(18)
S6 Mo2 2.3421(19)
S7 Mo2 2.3552(19)
S8 Mo2 2.3272(18)
